data_7023912
loop_
_publ_author_name
'Poropudas, Merja J.'
'Vigo, Ludmila'
'Oilunkaniemi, Raija'
'Laitinen, Risto S.'

_publ_section_title
;
 Versatile solid-state coordination chemistry of telluroether complexes of
 silver(i) and copper(i).
;
_journal_issue 48
_journal_name_full 'Dalton transactions (Cambridge, England : 2003)'
_journal_page_first 16868
_journal_page_last 16877
_journal_paper_doi 10.1039/c3dt51840j
_journal_volume 42
_journal_year 2013
_chemical_formula_sum 'C25 H18 Cu F3 O3 S7 Te3'
_chemical_formula_weight 1094.15
_chemical_name_systematic
;
 tris(dithienyltellane)copper trifluoromethylsulfonate
;
_space_group_IT_number 14
_symmetry_cell_setting monoclinic
_symmetry_space_group_name_Hall '-P 2ybc'
_symmetry_space_group_name_H-M 'P 1 21/c 1'
_atom_sites_solution_hydrogens geom
_atom_sites_solution_primary direct
_atom_sites_solution_secondary difmap
_audit_creation_method SHELXL-97
_cell_angle_alpha 90.00
_cell_angle_beta 103.42(3)
_cell_angle_gamma 90.00
_cell_formula_units_Z 4
_cell_length_a 16.323(3)
_cell_length_b 10.798(2)
_cell_length_c 20.054(4)
_cell_measurement_temperature 120(2)
_cell_volume 3438.1(12)
_computing_cell_refinement 'DENZO-SMN (Otwinowski & Minor, 1997)'
_computing_data_collection 'COLLECT (Bruker, 2008)'
_computing_data_reduction 'DENZO-SMN (Otwinowski & Minor, 1997)'
_computing_molecular_graphics 'DIAMOND (Branderburg, 2006)'
_computing_publication_material 'WinGX (Farrugia, 1999)'
_computing_structure_refinement 'SHELXL-97 (Sheldrick, 2008)'
_computing_structure_solution 'SIR-92 (Altomare et al., 1994)'
_diffrn_ambient_temperature 120(2)
_diffrn_measured_fraction_theta_full 0.995
_diffrn_measured_fraction_theta_max 0.995
_diffrn_measurement_device_type 'Bruker Nonius kappaccd'
_diffrn_measurement_method '\f scans, and \w scans with \k offsets'
_diffrn_radiation_monochromator graphite
_diffrn_radiation_source 'fine-focus sealed tube'
_diffrn_radiation_type MoK\a
_diffrn_radiation_wavelength 0.71073
_diffrn_reflns_av_R_equivalents 0.1383
_diffrn_reflns_av_sigmaI/netI 0.0830
_diffrn_reflns_limit_h_max 20
_diffrn_reflns_limit_h_min -19
_diffrn_reflns_limit_k_max 13
_diffrn_reflns_limit_k_min -13
_diffrn_reflns_limit_l_max 24
_diffrn_reflns_limit_l_min -24
_diffrn_reflns_number 27347
_diffrn_reflns_theta_full 26.00
_diffrn_reflns_theta_max 26.00
_diffrn_reflns_theta_min 1.28
_exptl_absorpt_coefficient_mu 3.599
_exptl_absorpt_correction_T_max 0.492
_exptl_absorpt_correction_T_min 0.487
_exptl_absorpt_correction_type multi-scan
_exptl_absorpt_process_details 'XPREP in SHELXTL (Sheldrick, 2008)'
_exptl_crystal_colour 'pale yellow'
_exptl_crystal_density_diffrn 2.114
_exptl_crystal_density_method 'not measured'
_exptl_crystal_description block
_exptl_crystal_F_000 2064
_exptl_crystal_size_max 0.20
_exptl_crystal_size_mid 0.20
_exptl_crystal_size_min 0.20
_refine_diff_density_max 1.865
_refine_diff_density_min -1.584
_refine_diff_density_rms 0.274
_refine_ls_extinction_coef 0.0031(3)
_refine_ls_extinction_expression Fc^*^=kFc[1+0.001xFc^2^\l^3^/sin(2\q)]^-1/4^
_refine_ls_extinction_method SHELXL
_refine_ls_goodness_of_fit_ref 1.018
_refine_ls_hydrogen_treatment constr
_refine_ls_matrix_type full
_refine_ls_number_parameters 381
_refine_ls_number_reflns 6722
_refine_ls_number_restraints 0
_refine_ls_restrained_S_all 1.018
_refine_ls_R_factor_all 0.0686
_refine_ls_R_factor_gt 0.0536
_refine_ls_shift/su_max 0.001
_refine_ls_shift/su_mean 0.000
_refine_ls_structure_factor_coef Fsqd
_refine_ls_weighting_details 'calc w=1/[\s^2^(Fo^2^)+(0.0815P)^2^+13.9225P] where P=(Fo^2^+2Fc^2^)/3'
_refine_ls_weighting_scheme calc
_refine_ls_wR_factor_gt 0.1343
_refine_ls_wR_factor_ref 0.1510
_reflns_number_gt 5499
_reflns_number_total 6722
_reflns_threshold_expression >2sigma(I)
_cod_data_source_file c3dt51840j.txt
_cod_data_source_block cmpd4
_cod_original_cell_volume 3438.4(12)
_cod_original_sg_symbol_H-M P2(1)/c
_cod_database_code 7023912

loop_
_symmetry_equiv_pos_as_xyz
'x, y, z'
'-x, y+1/2, -z+1/2'
'-x, -y, -z'
'x, -y-1/2, z-1/2'

loop_
_atom_site_label
_atom_site_type_symbol
_atom_site_fract_x
_atom_site_fract_y
_atom_site_fract_z
_atom_site_U_iso_or_equiv
_atom_site_adp_type
_atom_site_occupancy
_atom_site_symmetry_multiplicity
_atom_site_calc_flag
_atom_site_refinement_flags
_atom_site_disorder_assembly
_atom_site_disorder_group
Cu1 Cu 0.73243(5) 0.13267(7) 0.37022(4) 0.0235(2) Uani 1 1 d . . .
Te1 Te 0.57694(3) 0.09377(4) 0.30955(2) 0.02779(17) Uani 1 1 d . C .
Te2 Te 0.77907(3) 0.35767(4) 0.36556(2) 0.02945(17) Uani 1 1 d . . .
Te3 Te 0.84915(3) -0.02080(4) 0.36219(2) 0.02992(17) Uani 1 1 d . . .
S1 S 0.71376(11) -0.02876(15) 0.50284(9) 0.0279(4) Uani 1 1 d . . .
S11 S 0.53633(11) 0.38910(16) 0.33983(9) 0.0275(4) Uani 1 1 d . . .
S31 S 0.73713(13) 0.60080(18) 0.44902(11) 0.0396(5) Uani 1 1 d . . .
S41 S 0.95225(12) 0.24507(19) 0.47243(11) 0.0416(5) Uani 1 1 d . . .
S51 S 0.85164(17) 0.1410(5) 0.2204(2) 0.1197(19) Uani 1 1 d . . .
S61 S 0.70016(13) -0.1173(2) 0.22791(11) 0.0421(5) Uani 1 1 d . . .
O1 O 0.7059(4) 0.0914(5) 0.4695(3) 0.0377(12) Uani 1 1 d . . .
O2 O 0.6436(3) -0.0640(6) 0.5299(3) 0.0436(13) Uani 1 1 d . . .
O3 O 0.7480(4) -0.1218(5) 0.4664(3) 0.0435(14) Uani 1 1 d . . .
F1 F 0.7733(4) 0.0852(6) 0.6185(3) 0.0705(17) Uani 1 1 d . . .
F2 F 0.8155(3) -0.1048(6) 0.6152(3) 0.0618(16) Uani 1 1 d . . .
F3 F 0.8665(3) 0.0403(6) 0.5623(3) 0.0698(18) Uani 1 1 d . . .
C1 C 0.7968(5) 0.0003(9) 0.5796(4) 0.043(2) Uani 1 1 d . . .
C11 C 0.5375(4) 0.2373(6) 0.3656(3) 0.0239(13) Uani 1 1 d . . .
C12 C 0.5104(4) 0.2249(7) 0.4243(4) 0.0297(15) Uani 1 1 d . . .
H12 H 0.5064 0.1479 0.4463 0.036 Uiso 1 1 calc R . .
C13 C 0.4887(5) 0.3401(8) 0.4490(4) 0.0379(18) Uani 1 1 d . . .
H13 H 0.4693 0.3491 0.4900 0.045 Uiso 1 1 calc R . .
C14 C 0.4984(5) 0.4371(8) 0.4078(4) 0.0366(17) Uani 1 1 d . . .
H14 H 0.4857 0.5207 0.4161 0.044 Uiso 1 1 calc R . .
C21 C 0.5528(4) 0.1940(7) 0.2168(4) 0.0297(15) Uani 1 1 d . . .
C23 C 0.4813(5) 0.2911(8) 0.1159(4) 0.0411(19) Uani 1 1 d . . .
H23 H 0.4366 0.3181 0.0795 0.049 Uiso 1 1 calc R A 1
C24 C 0.5608(6) 0.3180(8) 0.1176(4) 0.044(2) Uani 1 1 d . C .
H24 H 0.5774 0.3648 0.0829 0.052 Uiso 1 1 calc R B 1
C31 C 0.7446(4) 0.4432(7) 0.4479(4) 0.0283(14) Uani 1 1 d . . .
C32 C 0.7290(4) 0.3826(6) 0.5111(4) 0.0319(17) Uani 1 1 d . . .
H32 H 0.7324 0.2969 0.5221 0.038 Uiso 1 1 calc R . .
C33 C 0.7078(6) 0.4823(8) 0.5515(5) 0.045(2) Uani 1 1 d . . .
H33 H 0.6916 0.4678 0.5933 0.054 Uiso 1 1 calc R . .
C34 C 0.7124(5) 0.5985(7) 0.5265(4) 0.0375(18) Uani 1 1 d . . .
H34 H 0.7026 0.6712 0.5502 0.045 Uiso 1 1 calc R . .
C41 C 0.9089(5) 0.3476(7) 0.4077(4) 0.0359(17) Uani 1 1 d . . .
C42 C 0.9701(5) 0.4166(9) 0.3895(6) 0.056(3) Uani 1 1 d . . .
H42 H 0.9592 0.4795 0.3554 0.067 Uiso 1 1 calc R . .
C43 C 1.0516(6) 0.3840(11) 0.4268(7) 0.070(3) Uani 1 1 d . . .
H43 H 1.1015 0.4219 0.4198 0.084 Uiso 1 1 calc R . .
C44 C 1.0519(5) 0.2935(9) 0.4736(6) 0.057(3) Uani 1 1 d . . .
H44 H 1.1013 0.2612 0.5032 0.068 Uiso 1 1 calc R . .
C51 C 0.9055(4) 0.0737(7) 0.2920(4) 0.0355(17) Uani 1 1 d . . .
C52 C 0.9851(6) 0.1081(14) 0.3041(6) 0.079(4) Uani 1 1 d . . .
H52A H 1.0261 0.0838 0.3437 0.095 Uiso 1 1 calc R . .
C53 C 1.0034(7) 0.1847(13) 0.2523(6) 0.073(3) Uani 1 1 d . . .
H53 H 1.0581 0.2161 0.2535 0.088 Uiso 1 1 calc R . .
C54 C 0.9380(7) 0.2081(11) 0.2027(7) 0.072(3) Uani 1 1 d . . .
H54 H 0.9387 0.2555 0.1629 0.087 Uiso 1 1 calc R . .
C61 C 0.7841(4) -0.1547(7) 0.2948(4) 0.0287(15) Uani 1 1 d . . .
C62 C 0.7960(5) -0.2784(7) 0.2984(4) 0.0333(16) Uani 1 1 d . . .
H62 H 0.8381 -0.3177 0.3324 0.040 Uiso 1 1 calc R . .
C63 C 0.7384(6) -0.3439(7) 0.2456(4) 0.0402(19) Uani 1 1 d . . .
H63 H 0.7383 -0.4315 0.2410 0.048 Uiso 1 1 calc R . .
C64 C 0.6851(5) -0.2694(8) 0.2038(4) 0.0372(17) Uani 1 1 d . . .
H64 H 0.6437 -0.2971 0.1652 0.045 Uiso 1 1 calc R . .
C22A C 0.4654(4) 0.2170(5) 0.1736(3) 0.047(2) Uani 0.832(10) 1 d P C 1
H22A H 0.4129 0.1903 0.1814 0.056 Uiso 0.832(10) 1 calc PR C 1
S21A S 0.63013(14) 0.2616(2) 0.18683(11) 0.0382(8) Uani 0.832(10) 1 d P C 1
C22B C 0.63013(14) 0.2616(2) 0.18683(11) 0.0382(8) Uani 0.168(10) 1 d P C 2
H22B H 0.6896 0.2662 0.2027 0.046 Uiso 0.168(10) 1 calc PR C 2
S21B S 0.4654(4) 0.2170(5) 0.1736(3) 0.047(2) Uani 0.168(10) 1 d P C 2

loop_
_atom_site_aniso_label
_atom_site_aniso_U_11
_atom_site_aniso_U_22
_atom_site_aniso_U_33
_atom_site_aniso_U_23
_atom_site_aniso_U_13
_atom_site_aniso_U_12
Cu1 0.0281(4) 0.0191(4) 0.0235(4) 0.0018(3) 0.0061(3) 0.0041(3)
Te1 0.0390(3) 0.0213(3) 0.0226(3) 0.00148(17) 0.00598(19) 0.00050(18)
Te2 0.0324(3) 0.0243(3) 0.0314(3) 0.00138(18) 0.0069(2) 0.00170(18)
Te3 0.0287(3) 0.0305(3) 0.0284(3) 0.00175(18) 0.00200(19) 0.00568(18)
S1 0.0347(9) 0.0233(8) 0.0238(8) -0.0004(6) 0.0026(7) -0.0018(7)
S11 0.0334(9) 0.0248(8) 0.0253(9) 0.0037(7) 0.0089(7) 0.0037(7)
S31 0.0386(10) 0.0302(10) 0.0492(12) -0.0050(8) 0.0085(9) 0.0012(8)
S41 0.0332(9) 0.0414(11) 0.0476(12) 0.0059(9) 0.0042(8) -0.0032(9)
S51 0.0399(14) 0.210(5) 0.099(3) 0.111(3) -0.0058(15) -0.021(2)
S61 0.0360(10) 0.0403(11) 0.0438(12) -0.0031(9) -0.0032(8) 0.0065(8)
O1 0.064(3) 0.022(3) 0.027(3) 0.002(2) 0.011(2) 0.011(2)
O2 0.038(3) 0.054(3) 0.040(3) -0.001(3) 0.012(2) -0.013(3)
O3 0.073(4) 0.020(3) 0.041(3) 0.001(2) 0.021(3) 0.001(3)
F1 0.093(4) 0.080(4) 0.035(3) -0.023(3) 0.006(3) -0.028(3)
F2 0.047(3) 0.080(4) 0.052(3) 0.042(3) 0.000(2) -0.002(3)
F3 0.042(3) 0.107(5) 0.054(3) 0.023(3) -0.003(2) -0.035(3)
C1 0.039(4) 0.055(5) 0.032(4) 0.013(4) 0.005(3) -0.013(4)
C11 0.024(3) 0.021(3) 0.024(3) 0.008(3) 0.001(3) 0.003(3)
C12 0.033(3) 0.033(4) 0.024(3) 0.006(3) 0.009(3) 0.001(3)
C13 0.040(4) 0.047(5) 0.030(4) 0.005(3) 0.014(3) 0.006(4)
C14 0.045(4) 0.035(4) 0.030(4) -0.002(3) 0.008(3) 0.010(4)
C21 0.033(4) 0.029(4) 0.027(4) -0.001(3) 0.007(3) 0.004(3)
C23 0.055(5) 0.037(4) 0.026(4) -0.007(3) -0.003(3) 0.013(4)
C24 0.066(6) 0.038(4) 0.029(4) -0.001(3) 0.014(4) -0.008(4)
C31 0.027(3) 0.023(3) 0.034(4) 0.001(3) 0.003(3) -0.003(3)
C32 0.026(3) 0.016(3) 0.057(5) -0.025(3) 0.016(3) -0.009(3)
C33 0.051(5) 0.042(5) 0.046(5) -0.002(4) 0.022(4) -0.007(4)
C34 0.036(4) 0.030(4) 0.050(5) -0.007(3) 0.017(4) 0.003(3)
C41 0.032(4) 0.026(4) 0.051(5) 0.006(3) 0.012(3) 0.003(3)
C42 0.030(4) 0.058(6) 0.082(7) 0.022(5) 0.020(4) 0.002(4)
C43 0.033(5) 0.077(7) 0.101(9) 0.039(7) 0.016(5) 0.000(5)
C44 0.025(4) 0.053(6) 0.083(7) 0.007(5) -0.005(4) 0.001(4)
C51 0.025(3) 0.039(4) 0.041(4) -0.004(3) 0.005(3) 0.005(3)
C52 0.038(5) 0.150(12) 0.052(6) 0.016(7) 0.014(5) -0.017(6)
C53 0.049(6) 0.109(9) 0.071(7) 0.009(7) 0.035(5) -0.023(6)
C54 0.063(6) 0.074(8) 0.090(8) 0.041(7) 0.038(6) 0.012(6)
C61 0.024(3) 0.031(4) 0.032(4) 0.000(3) 0.009(3) 0.002(3)
C62 0.046(4) 0.026(4) 0.031(4) 0.004(3) 0.015(3) 0.006(3)
C63 0.064(5) 0.026(4) 0.038(4) -0.004(3) 0.027(4) -0.002(4)
C64 0.035(4) 0.045(4) 0.034(4) -0.007(3) 0.013(3) -0.001(3)
C22A 0.074(4) 0.037(3) 0.028(3) -0.003(2) 0.010(3) 0.003(3)
S21A 0.0431(13) 0.0466(14) 0.0256(12) 0.0071(9) 0.0091(9) 0.0006(10)
C22B 0.0431(13) 0.0466(14) 0.0256(12) 0.0071(9) 0.0091(9) 0.0006(10)
S21B 0.074(4) 0.037(3) 0.028(3) -0.003(2) 0.010(3) 0.003(3)

loop_
_atom_type_symbol
_atom_type_description
_atom_type_scat_dispersion_real
_atom_type_scat_dispersion_imag
_atom_type_scat_source
C C 0.0033 0.0016 'International Tables Vol C Tables 4.2.6.8 and 6.1.1.4'
H H 0.0000 0.0000 'International Tables Vol C Tables 4.2.6.8 and 6.1.1.4'
O O 0.0106 0.0060 'International Tables Vol C Tables 4.2.6.8 and 6.1.1.4'
F F 0.0171 0.0103 'International Tables Vol C Tables 4.2.6.8 and 6.1.1.4'
S S 0.1246 0.1234 'International Tables Vol C Tables 4.2.6.8 and 6.1.1.4'
Cu Cu 0.3201 1.2651 'International Tables Vol C Tables 4.2.6.8 and 6.1.1.4'
Te Te -0.5308 1.6751 'International Tables Vol C Tables 4.2.6.8 and 6.1.1.4'

loop_
_geom_angle_atom_site_label_1
_geom_angle_atom_site_label_2
_geom_angle_atom_site_label_3
_geom_angle
O1 Cu1 Te2 110.62(14)
O1 Cu1 Te3 103.52(14)
Te2 Cu1 Te3 112.41(4)
O1 Cu1 Te1 90.86(16)
Te2 Cu1 Te1 113.97(3)
Te3 Cu1 Te1 122.01(4)
C11 Te1 C21 94.3(3)
C11 Te1 Cu1 91.00(17)
C21 Te1 Cu1 107.12(19)
C31 Te2 C41 97.9(3)
C31 Te2 Cu1 104.78(19)
C41 Te2 Cu1 102.6(2)
C61 Te3 C51 97.9(3)
C61 Te3 Cu1 102.41(18)
C51 Te3 Cu1 100.1(2)
O2 S1 O3 116.8(4)
O2 S1 O1 114.8(4)
O3 S1 O1 113.3(3)
O2 S1 C1 103.2(3)
O3 S1 C1 104.5(4)
O1 S1 C1 101.8(4)
C14 S11 C11 91.8(4)
C34 S31 C31 91.7(4)
C44 S41 C41 92.1(4)
C51 S51 C54 93.9(5)
C64 S61 C61 91.8(4)
S1 O1 Cu1 126.0(3)
F1 C1 F3 108.1(8)
F1 C1 F2 109.7(7)
F3 C1 F2 108.0(7)
F1 C1 S1 111.0(6)
F3 C1 S1 110.3(6)
F2 C1 S1 109.7(6)
C12 C11 S11 111.8(5)
C12 C11 Te1 126.4(5)
S11 C11 Te1 121.8(4)
C11 C12 C13 112.1(7)
C11 C12 H12 124.0
C13 C12 H12 124.0
C14 C13 C12 112.8(7)
C14 C13 H13 123.6
C12 C13 H13 123.6
C13 C14 S11 111.5(6)
C13 C14 H14 124.2
S11 C14 H14 124.2
C22A C21 S21A 114.3(5)
C22A C21 Te1 123.4(5)
S21A C21 Te1 122.3(4)
C24 C23 C22A 116.6(7)
C24 C23 H23 121.7
C22A C23 H23 121.7
C23 C24 S21A 114.1(6)
C23 C24 H24 122.9
S21A C24 H24 122.9
C32 C31 S31 113.4(5)
C32 C31 Te2 127.4(5)
S31 C31 Te2 119.1(4)
C33 C32 C31 105.0(6)
C33 C32 H32 127.5
C31 C32 H32 127.5
C34 C33 C32 116.3(8)
C34 C33 H33 121.8
C32 C33 H33 121.8
C33 C34 S31 113.3(6)
C33 C34 H34 123.3
S31 C34 H34 123.3
C42 C41 S41 110.7(6)
C42 C41 Te2 126.8(6)
S41 C41 Te2 122.4(4)
C41 C42 C43 112.4(9)
C41 C42 H42 123.8
C43 C42 H42 123.8
C44 C43 C42 113.6(8)
C44 C43 H43 123.2
C42 C43 H43 123.2
C43 C44 S41 111.2(7)
C43 C44 H44 124.4
S41 C44 H44 124.4
C52 C51 S51 109.6(8)
C52 C51 Te3 125.2(7)
S51 C51 Te3 124.1(4)
C51 C52 C53 113.4(10)
C51 C52 H52A 123.3
C53 C52 H52A 123.3
C54 C53 C52 113.5(9)
C54 C53 H53 123.2
C52 C53 H53 123.2
C53 C54 S51 109.3(8)
C53 C54 H54 125.3
S51 C54 H54 125.3
C62 C61 S61 110.5(6)
C62 C61 Te3 127.3(6)
S61 C61 Te3 122.1(4)
C61 C62 C63 113.0(7)
C61 C62 H62 123.5
C63 C62 H62 123.5
C64 C63 C62 112.9(7)
C64 C63 H63 123.6
C62 C63 H63 123.6
C63 C64 S61 111.8(6)
C63 C64 H64 124.1
S61 C64 H64 124.1
C23 C22A C21 103.0(6)
C23 C22A H22A 128.5
C21 C22A H22A 128.5
C24 S21A C21 92.0(4)

loop_
_geom_bond_atom_site_label_1
_geom_bond_atom_site_label_2
_geom_bond_distance
Cu1 O1 2.180(5)
Cu1 Te2 2.5544(10)
Cu1 Te3 2.5582(9)
Cu1 Te1 2.5817(12)
Te1 C11 2.100(7)
Te1 C21 2.109(7)
Te2 C31 2.081(7)
Te2 C41 2.094(8)
Te3 C61 2.092(7)
Te3 C51 2.114(8)
S1 O2 1.428(5)
S1 O3 1.430(6)
S1 O1 1.451(5)
S1 C1 1.826(8)
S11 C14 1.703(8)
S11 C11 1.718(6)
S31 C34 1.695(9)
S31 C31 1.707(7)
S41 C44 1.704(9)
S41 C41 1.728(8)
S51 C51 1.667(8)
S51 C54 1.694(10)
S61 C64 1.714(8)
S61 C61 1.729(7)
F1 C1 1.317(11)
F2 C1 1.338(10)
F3 C1 1.335(9)
C11 C12 1.359(10)
C12 C13 1.415(11)
C12 H12 0.9500
C13 C14 1.366(11)
C13 H13 0.9500
C14 H14 0.9500
C21 C22A 1.509(9)
C21 S21A 1.685(7)
C23 C24 1.323(12)
C23 C22A 1.478(10)
C23 H23 0.9500
C24 S21A 1.689(9)
C24 H24 0.9500
C31 C32 1.498(11)
C32 C33 1.436(11)
C32 H32 0.9500
C33 C34 1.358(12)
C33 H33 0.9500
C34 H34 0.9500
C41 C42 1.364(11)
C42 C43 1.411(13)
C42 H42 0.9500
C43 C44 1.354(14)
C43 H43 0.9500
C44 H44 0.9500
C51 C52 1.318(12)
C52 C53 1.413(16)
C52 H52A 0.9500
C53 C54 1.304(16)
C53 H53 0.9500
C54 H54 0.9500
C61 C62 1.348(10)
C62 C63 1.429(12)
C62 H62 0.9500
C63 C64 1.331(12)
C63 H63 0.9500
C64 H64 0.9500
C22A H22A 0.9500

loop_
_geom_torsion_atom_site_label_1
_geom_torsion_atom_site_label_2
_geom_torsion_atom_site_label_3
_geom_torsion_atom_site_label_4
_geom_torsion
O1 Cu1 Te1 C11 60.8(2)
Te2 Cu1 Te1 C11 -52.32(17)
Te3 Cu1 Te1 C11 167.33(17)
O1 Cu1 Te1 C21 155.6(2)
Te2 Cu1 Te1 C21 42.5(2)
Te3 Cu1 Te1 C21 -97.8(2)
O1 Cu1 Te2 C31 -15.5(2)
Te3 Cu1 Te2 C31 -130.70(19)
Te1 Cu1 Te2 C31 85.13(19)
O1 Cu1 Te2 C41 86.3(3)
Te3 Cu1 Te2 C41 -28.9(2)
Te1 Cu1 Te2 C41 -173.1(2)
O1 Cu1 Te3 C61 103.4(3)
Te2 Cu1 Te3 C61 -137.2(2)
Te1 Cu1 Te3 C61 3.7(2)
O1 Cu1 Te3 C51 -156.1(3)
Te2 Cu1 Te3 C51 -36.7(2)
Te1 Cu1 Te3 C51 104.1(2)
O2 S1 O1 Cu1 -133.1(4)
O3 S1 O1 Cu1 4.6(6)
C1 S1 O1 Cu1 116.1(4)
Te2 Cu1 O1 S1 -151.4(4)
Te3 Cu1 O1 S1 -30.8(4)
Te1 Cu1 O1 S1 92.5(4)
O2 S1 C1 F1 -57.3(6)
O3 S1 C1 F1 -179.9(6)
O1 S1 C1 F1 62.0(6)
O2 S1 C1 F3 -177.1(7)
O3 S1 C1 F3 60.3(7)
O1 S1 C1 F3 -57.8(7)
O2 S1 C1 F2 64.0(7)
O3 S1 C1 F2 -58.5(6)
O1 S1 C1 F2 -176.7(6)
C14 S11 C11 C12 -0.4(6)
C14 S11 C11 Te1 179.4(4)
C21 Te1 C11 C12 157.1(6)
Cu1 Te1 C11 C12 -95.7(6)
C21 Te1 C11 S11 -22.8(4)
Cu1 Te1 C11 S11 84.5(4)
S11 C11 C12 C13 -0.3(8)
Te1 C11 C12 C13 179.9(5)
C11 C12 C13 C14 1.1(10)
C12 C13 C14 S11 -1.4(9)
C11 S11 C14 C13 1.0(6)
C11 Te1 C21 C22A -74.6(5)
Cu1 Te1 C21 C22A -167.0(5)
C11 Te1 C21 S21A 102.3(4)
Cu1 Te1 C21 S21A 9.9(5)
C22A C23 C24 S21A -0.2(10)
C34 S31 C31 C32 -1.2(6)
C34 S31 C31 Te2 -178.0(4)
C41 Te2 C31 C32 -83.2(6)
Cu1 Te2 C31 C32 22.2(6)
C41 Te2 C31 S31 93.2(4)
Cu1 Te2 C31 S31 -161.5(3)
S31 C31 C32 C33 3.0(7)
Te2 C31 C32 C33 179.5(5)
C31 C32 C33 C34 -4.0(10)
C32 C33 C34 S31 3.4(10)
C31 S31 C34 C33 -1.2(7)
C44 S41 C41 C42 -0.9(8)
C44 S41 C41 Te2 178.7(6)
C31 Te2 C41 C42 -107.6(9)
Cu1 Te2 C41 C42 145.3(8)
C31 Te2 C41 S41 72.9(5)
Cu1 Te2 C41 S41 -34.3(5)
S41 C41 C42 C43 1.3(12)
Te2 C41 C42 C43 -178.3(8)
C41 C42 C43 C44 -1.2(16)
C42 C43 C44 S41 0.6(15)
C41 S41 C44 C43 0.2(10)
C54 S51 C51 C52 4.0(10)
C54 S51 C51 Te3 172.3(6)
C61 Te3 C51 C52 -134.2(10)
Cu1 Te3 C51 C52 121.6(10)
C61 Te3 C51 S51 59.3(6)
Cu1 Te3 C51 S51 -44.9(6)
S51 C51 C52 C53 -3.4(14)
Te3 C51 C52 C53 -171.6(9)
C51 C52 C53 C54 0.8(19)
C52 C53 C54 S51 2.3(17)
C51 S51 C54 C53 -3.6(11)
C64 S61 C61 C62 -2.3(6)
C64 S61 C61 Te3 -178.5(4)
C51 Te3 C61 C62 116.4(7)
Cu1 Te3 C61 C62 -141.4(6)
C51 Te3 C61 S61 -68.0(4)
Cu1 Te3 C61 S61 34.2(4)
S61 C61 C62 C63 1.7(8)
Te3 C61 C62 C63 177.6(5)
C61 C62 C63 C64 0.1(10)
C62 C63 C64 S61 -1.8(9)
C61 S61 C64 C63 2.4(6)
C24 C23 C22A C21 -1.2(9)
S21A C21 C22A C23 2.1(7)
Te1 C21 C22A C23 179.2(5)
C23 C24 S21A C21 1.3(7)
C22A C21 S21A C24 -2.1(6)
Te1 C21 S21A C24 -179.2(5)
